data_7218297
loop_
_publ_author_name
'Moriya, Makoto'
'Nomura, Kuniyoshi'
'Sakamoto, Wataru'
'Yogo, Toshinobu'

_publ_section_title
;
 Precisely controlled supramolecular ionic conduction paths and their
 structure--conductivity relationships for lithium ion transport
;
_journal_issue 45
_journal_name_full CrystEngComm
_journal_page_first 10512
_journal_paper_doi 10.1039/C4CE01417K
_journal_volume 16
_journal_year 2014
_chemical_formula_sum 'C14 H32 F6 Li2 N4 O6 S2'
_chemical_formula_weight 544.44
_chemical_name_systematic
; 
 ? 
;
_space_group_IT_number 56
_symmetry_cell_setting orthorhombic
_symmetry_space_group_name_Hall '-P 2ab 2ac'
_symmetry_space_group_name_H-M 'P c c n'
_atom_sites_solution_hydrogens geom
_atom_sites_solution_primary direct
_atom_sites_solution_secondary difmap
_audit_creation_method SHELXL-97
_cell_angle_alpha 90.00
_cell_angle_beta 90.00
_cell_angle_gamma 90.00
_cell_formula_units_Z 4
_cell_length_a 12.2852(14)
_cell_length_b 13.5924(16)
_cell_length_c 16.4701(19)
_cell_measurement_reflns_used 4483
_cell_measurement_temperature 153(2)
_cell_measurement_theta_max 27.85
_cell_measurement_theta_min 2.23
_cell_volume 2750.3(6)
_computing_cell_refinement 'Bruker SMART'
_computing_data_collection 'Bruker SMART'
_computing_data_reduction 'Bruker SAINT'
_computing_molecular_graphics 'Bruker SHELXTL'
_computing_publication_material 'Bruker SHELXTL'
_computing_structure_refinement 'SHELXL-97 (Sheldrick, 1997)'
_computing_structure_solution 'SHELXS-97 (Sheldrick, 1990)'
_diffrn_ambient_temperature 153(2)
_diffrn_detector_area_resol_mean 8.366[pixels/mm]
_diffrn_measured_fraction_theta_full 0.999
_diffrn_measured_fraction_theta_max 0.999
_diffrn_measurement_device_type 'CCD area detector'
_diffrn_measurement_method 'phi and omega scans'
_diffrn_radiation_monochromator graphite
_diffrn_radiation_source 'fine-focus sealed tube'
_diffrn_radiation_type MoK\a
_diffrn_radiation_wavelength 0.71073
_diffrn_reflns_av_R_equivalents 0.0362
_diffrn_reflns_av_sigmaI/netI 0.0258
_diffrn_reflns_limit_h_max 15
_diffrn_reflns_limit_h_min -15
_diffrn_reflns_limit_k_max 16
_diffrn_reflns_limit_k_min -17
_diffrn_reflns_limit_l_max 18
_diffrn_reflns_limit_l_min -21
_diffrn_reflns_number 17947
_diffrn_reflns_theta_full 27.50
_diffrn_reflns_theta_max 27.50
_diffrn_reflns_theta_min 2.23
_exptl_absorpt_coefficient_mu 0.266
_exptl_absorpt_correction_T_max 0.9486
_exptl_absorpt_correction_T_min 0.9486
_exptl_absorpt_correction_type empirical
_exptl_crystal_colour colorless
_exptl_crystal_density_diffrn 1.315
_exptl_crystal_density_meas ?
_exptl_crystal_density_method 'not measured'
_exptl_crystal_description block
_exptl_crystal_F_000 1136
_exptl_crystal_size_max 0.20
_exptl_crystal_size_mid 0.20
_exptl_crystal_size_min 0.20
_refine_diff_density_max 0.605
_refine_diff_density_min -0.347
_refine_diff_density_rms 0.079
_refine_ls_extinction_method none
_refine_ls_goodness_of_fit_ref 1.042
_refine_ls_hydrogen_treatment mixed
_refine_ls_matrix_type full
_refine_ls_number_parameters 158
_refine_ls_number_reflns 3158
_refine_ls_number_restraints 0
_refine_ls_restrained_S_all 1.042
_refine_ls_R_factor_all 0.0889
_refine_ls_R_factor_gt 0.0732
_refine_ls_shift/su_max 0.008
_refine_ls_shift/su_mean 0.002
_refine_ls_structure_factor_coef Fsqd
_refine_ls_weighting_details 'calc w=1/[\s^2^(Fo^2^)+(0.1237P)^2^+2.2735P] where P=(Fo^2^+2Fc^2^)/3'
_refine_ls_weighting_scheme calc
_refine_ls_wR_factor_gt 0.2063
_refine_ls_wR_factor_ref 0.2276
_reflns_number_gt 2364
_reflns_number_total 3158
_reflns_threshold_expression >2sigma(I)
_cod_data_source_file c4ce01417k2.cif
_cod_data_source_block Li(OTf)(TMEDA)
_cod_depositor_comments
;
The following automatic conversions were performed:

'_symmetry_cell_setting' value 'Orthorhombic' changed to
'orthorhombic' according to
/usr/data/users/saulius/crontab/automatic-downloads/rss-feeds/RSC/lib/dictionaries/cif_core.dic
dictionary named 'cif_core.dic' version 2.4.2 from 2011-04-26.

Automatic conversion script
Id: cif_fix_values 2827 2014-09-09 07:05:25Z andrius 

 Adding full bibliography for 7218294--7218297.cif.

The following automatic conversions were performed:

'_exptl_crystal_density_meas' value 'not measured' was changed to '?'
- the value is perceived as not measured.

Automatic conversion script
Id: cif_fix_values 3008 2015-01-20 13:52:24Z robertas 
;
_cod_original_sg_symbol_H-M Pccn
_cod_database_code 7218297

loop_
_symmetry_equiv_pos_as_xyz
'x, y, z'
'-x+1/2, -y+1/2, z'
'-x, y+1/2, -z+1/2'
'x+1/2, -y, -z+1/2'
'-x, -y, -z'
'x-1/2, y-1/2, -z'
'x, -y-1/2, z-1/2'
'-x-1/2, y, z-1/2'

loop_
_atom_site_label
_atom_site_type_symbol
_atom_site_fract_x
_atom_site_fract_y
_atom_site_fract_z
_atom_site_U_iso_or_equiv
_atom_site_adp_type
_atom_site_occupancy
_atom_site_symmetry_multiplicity
_atom_site_calc_flag
_atom_site_refinement_flags
S1 S 0.55816(5) 0.74650(4) 0.58617(4) 0.0392(3) Uani 1 1 d .
N1 N 0.7320(2) 1.04698(18) 0.58835(16) 0.0511(6) Uani 1 1 d .
N2 N 0.7626(2) 0.9523(2) 0.43088(16) 0.0516(6) Uani 1 1 d .
O1 O 0.6176(2) 0.65581(17) 0.58562(16) 0.0759(8) Uani 1 1 d .
F1 F 0.6165(4) 0.7712(4) 0.7338(2) 0.185(2) Uani 1 1 d .
O3 O 0.6198(2) 0.82984(18) 0.56537(19) 0.0834(9) Uani 1 1 d .
F2 F 0.4720(3) 0.8472(2) 0.70228(18) 0.1193(11) Uani 1 1 d .
C5 C 0.7242(4) 1.0534(3) 0.4396(3) 0.0798(12) Uani 1 1 d .
H5A H 0.6436 1.0537 0.4379 0.096 Uiso 1 1 calc R
H5B H 0.7507 1.0926 0.3930 0.096 Uiso 1 1 calc R
C3 C 0.8758(3) 0.9495(3) 0.4021(2) 0.0792(11) Uani 1 1 d .
H3A H 0.9001 0.8810 0.3984 0.119 Uiso 1 1 calc R
H3B H 0.9225 0.9853 0.4402 0.119 Uiso 1 1 calc R
H3C H 0.8803 0.9804 0.3484 0.119 Uiso 1 1 calc R
O2 O 0.4552(3) 0.7424(2) 0.5487(3) 0.1050(12) Uani 1 1 d .
C7 C 0.5273(5) 0.7635(3) 0.6909(3) 0.0887(14) Uani 1 1 d .
C2 C 0.6181(3) 1.0668(3) 0.6097(3) 0.0885(13) Uani 1 1 d .
H2A H 0.5995 1.0313 0.6596 0.133 Uiso 1 1 calc R
H2B H 0.5706 1.0447 0.5656 0.133 Uiso 1 1 calc R
H2C H 0.6082 1.1376 0.6183 0.133 Uiso 1 1 calc R
C6 C 0.7599(3) 1.1006(2) 0.5149(3) 0.0758(11) Uani 1 1 d .
H6A H 0.8399 1.1089 0.5129 0.091 Uiso 1 1 calc R
H6B H 0.7270 1.1670 0.5179 0.091 Uiso 1 1 calc R
C4 C 0.6939(4) 0.8987(4) 0.3734(3) 0.0909(13) Uani 1 1 d .
H4A H 0.6194 0.8951 0.3946 0.136 Uiso 1 1 calc R
H4B H 0.7225 0.8320 0.3660 0.136 Uiso 1 1 calc R
H4C H 0.6936 0.9330 0.3211 0.136 Uiso 1 1 calc R
F3 F 0.4715(5) 0.6913(3) 0.7198(3) 0.211(3) Uani 1 1 d .
C1 C 0.8034(5) 1.0782(4) 0.6542(3) 0.115(2) Uani 1 1 d .
H1A H 0.8794 1.0664 0.6388 0.173 Uiso 1 1 calc R
H1B H 0.7863 1.0406 0.7033 0.173 Uiso 1 1 calc R
H1C H 0.7926 1.1485 0.6647 0.173 Uiso 1 1 calc R
Li1 Li 0.7504(4) 0.9020(3) 0.5502(3) 0.0465(10) Uani 1 1 d .

loop_
_atom_site_aniso_label
_atom_site_aniso_U_11
_atom_site_aniso_U_22
_atom_site_aniso_U_33
_atom_site_aniso_U_23
_atom_site_aniso_U_13
_atom_site_aniso_U_12
S1 0.0409(4) 0.0341(4) 0.0426(4) -0.0016(2) 0.0026(2) -0.0021(2)
N1 0.0509(14) 0.0387(12) 0.0637(16) -0.0077(10) 0.0022(11) 0.0005(9)
N2 0.0544(14) 0.0495(14) 0.0509(13) 0.0003(11) -0.0010(10) -0.0021(10)
O1 0.0844(18) 0.0499(13) 0.0935(19) -0.0090(11) 0.0196(14) 0.0204(12)
F1 0.245(5) 0.244(5) 0.0681(19) -0.042(2) -0.069(3) 0.110(4)
O3 0.0841(18) 0.0555(14) 0.111(2) 0.0109(13) 0.0386(16) -0.0191(12)
F2 0.140(2) 0.127(2) 0.0908(18) -0.0254(16) 0.0416(17) 0.0528(19)
C5 0.113(3) 0.053(2) 0.074(2) 0.0227(17) 0.000(2) 0.018(2)
C3 0.069(2) 0.101(3) 0.067(2) 0.005(2) 0.0198(18) -0.005(2)
O2 0.082(2) 0.105(2) 0.128(3) -0.0260(19) -0.054(2) 0.0024(15)
C7 0.111(3) 0.104(3) 0.051(2) 0.011(2) 0.024(2) 0.033(3)
C2 0.076(3) 0.068(2) 0.122(3) -0.029(2) 0.030(2) 0.0063(19)
C6 0.100(3) 0.0318(14) 0.096(3) 0.0027(16) 0.009(2) -0.0059(15)
C4 0.088(3) 0.105(3) 0.080(3) -0.019(2) -0.016(2) -0.013(2)
F3 0.285(6) 0.171(4) 0.177(4) 0.091(3) 0.163(4) 0.030(4)
C1 0.115(4) 0.104(4) 0.126(4) -0.048(3) -0.047(4) 0.014(3)
Li1 0.049(2) 0.034(2) 0.056(3) 0.0073(19) 0.007(2) 0.0034(17)

loop_
_atom_type_symbol
_atom_type_description
_atom_type_scat_dispersion_real
_atom_type_scat_dispersion_imag
_atom_type_scat_source
C C 0.0033 0.0016 'International Tables Vol C Tables 4.2.6.8 and 6.1.1.4'
H H 0.0000 0.0000 'International Tables Vol C Tables 4.2.6.8 and 6.1.1.4'
N N 0.0061 0.0033 'International Tables Vol C Tables 4.2.6.8 and 6.1.1.4'
O O 0.0106 0.0060 'International Tables Vol C Tables 4.2.6.8 and 6.1.1.4'
F F 0.0171 0.0103 'International Tables Vol C Tables 4.2.6.8 and 6.1.1.4'
S S 0.1246 0.1234 'International Tables Vol C Tables 4.2.6.8 and 6.1.1.4'
Li Li -0.0003 0.0001 'International Tables Vol C Tables 4.2.6.8 and 6.1.1.4'

loop_
_geom_angle_atom_site_label_1
_geom_angle_atom_site_label_2
_geom_angle_atom_site_label_3
_geom_angle
_geom_angle_site_symmetry_1
_geom_angle_site_symmetry_3
O3 S1 O2 114.2(2) . .
O3 S1 O1 114.65(18) . .
O2 S1 O1 114.87(18) . .
O3 S1 C7 104.2(2) . .
O2 S1 C7 103.8(3) . .
O1 S1 C7 103.07(18) . .
C6 N1 C1 109.3(4) . .
C6 N1 C2 109.4(3) . .
C1 N1 C2 110.0(3) . .
C6 N1 Li1 101.4(2) . .
C1 N1 Li1 115.7(3) . .
C2 N1 Li1 110.5(2) . .
C5 N2 C4 110.2(3) . .
C5 N2 C3 111.2(3) . .
C4 N2 C3 109.0(3) . .
C5 N2 Li1 101.1(2) . .
C4 N2 Li1 113.9(3) . .
C3 N2 Li1 111.3(2) . .
S1 O1 Li1 142.7(2) . 2_665
S1 O3 Li1 154.8(2) . .
N2 C5 C6 113.5(3) . .
N2 C5 Li1 47.71(18) . .
C6 C5 Li1 74.5(2) . .
N2 C5 H5A 108.9 . .
C6 C5 H5A 108.9 . .
Li1 C5 H5A 97.9 . .
N2 C5 H5B 108.9 . .
C6 C5 H5B 108.9 . .
Li1 C5 H5B 150.8 . .
H5A C5 H5B 107.7 . .
N2 C3 H3A 109.5 . .
N2 C3 H3B 109.5 . .
H3A C3 H3B 109.5 . .
N2 C3 H3C 109.5 . .
H3A C3 H3C 109.5 . .
H3B C3 H3C 109.5 . .
F3 C7 F1 107.9(5) . .
F3 C7 F2 109.0(4) . .
F1 C7 F2 106.3(5) . .
F3 C7 S1 111.9(4) . .
F1 C7 S1 110.8(4) . .
F2 C7 S1 110.8(3) . .
N1 C2 H2A 109.5 . .
N1 C2 H2B 109.5 . .
H2A C2 H2B 109.5 . .
N1 C2 H2C 109.5 . .
H2A C2 H2C 109.5 . .
H2B C2 H2C 109.5 . .
N1 C6 C5 114.5(3) . .
N1 C6 Li1 47.58(17) . .
C5 C6 Li1 74.8(2) . .
N1 C6 H6A 108.6 . .
C5 C6 H6A 108.6 . .
Li1 C6 H6A 99.2 . .
N1 C6 H6B 108.6 . .
C5 C6 H6B 108.6 . .
Li1 C6 H6B 149.7 . .
H6A C6 H6B 107.6 . .
N2 C4 H4A 109.5 . .
N2 C4 H4B 109.5 . .
H4A C4 H4B 109.5 . .
N2 C4 H4C 109.5 . .
H4A C4 H4C 109.5 . .
H4B C4 H4C 109.5 . .
N1 C1 H1A 109.5 . .
N1 C1 H1B 109.5 . .
H1A C1 H1B 109.5 . .
N1 C1 H1C 109.5 . .
H1A C1 H1C 109.5 . .
H1B C1 H1C 109.5 . .
O1 Li1 O3 117.9(3) 2_665 .
O1 Li1 N1 113.2(3) 2_665 .
O3 Li1 N1 110.9(2) . .
O1 Li1 N2 111.4(2) 2_665 .
O3 Li1 N2 110.8(3) . .
N1 Li1 N2 89.0(2) . .
O1 Li1 C6 115.8(2) 2_665 .
O3 Li1 C6 124.6(2) . .
N1 Li1 C6 31.05(13) . .
N2 Li1 C6 58.59(16) . .
O1 Li1 C5 127.7(2) 2_665 .
O3 Li1 C5 111.9(2) . .
N1 Li1 C5 58.79(16) . .
N2 Li1 C5 31.22(13) . .
C6 Li1 C5 30.67(13) . .

loop_
_geom_bond_atom_site_label_1
_geom_bond_atom_site_label_2
_geom_bond_distance
_geom_bond_site_symmetry_2
S1 O3 1.405(2) .
S1 O2 1.408(3) .
S1 O1 1.433(2) .
S1 C7 1.780(4) .
N1 C6 1.454(5) .
N1 C1 1.458(5) .
N1 C2 1.467(4) .
N1 Li1 2.081(5) .
N2 C5 1.461(4) .
N2 C4 1.463(5) .
N2 C3 1.469(4) .
N2 Li1 2.085(6) .
O1 Li1 1.894(5) 2_665
F1 C7 1.308(7) .
O3 Li1 1.897(5) .
F2 C7 1.338(5) .
C5 C6 1.463(6) .
C5 Li1 2.767(6) .
C5 H5A 0.9900 .
C5 H5B 0.9900 .
C3 H3A 0.9800 .
C3 H3B 0.9800 .
C3 H3C 0.9800 .
C7 F3 1.289(6) .
C2 H2A 0.9800 .
C2 H2B 0.9800 .
C2 H2C 0.9800 .
C6 Li1 2.763(5) .
C6 H6A 0.9900 .
C6 H6B 0.9900 .
C4 H4A 0.9800 .
C4 H4B 0.9800 .
C4 H4C 0.9800 .
C1 H1A 0.9800 .
C1 H1B 0.9800 .
C1 H1C 0.9800 .
Li1 O1 1.894(5) 2_665
